data_1571462
loop_
_publ_author_name
'Pragya, Pragya'
'Rangan, Krishnan'
'Khungar, Bharti'

_publ_section_title
;
 Detection of TNP and Sulfite Ion in Aqueous Medium by Pyrazinium-based
 Chemosensor
;
_journal_name_full 'Sensors &amp; Diagnostics'
_journal_paper_doi 10.1039/D3SD00345K
_journal_year 2024
_chemical_formula_moiety 'Br, C23 H19 N2'
_chemical_formula_sum 'C23 H19 Br N2'
_chemical_formula_weight 403.31
_space_group_crystal_system monoclinic
_space_group_IT_number 14
_space_group_name_Hall '-P 2ybc'
_space_group_name_H-M_alt 'P 1 21/c 1'
_atom_sites_solution_hydrogens geom
_atom_sites_solution_primary dual
_audit_creation_date 2021-06-30
_audit_creation_method
;
Olex2 1.3-ac4
(compiled 2019.04.23 svn.r3594 for Rigaku Oxford Diffraction, GUI svn.r5739)
;
_audit_update_record
;
2022-07-10 deposited with the CCDC.	2024-04-15 downloaded from the CCDC.
;
_cell_angle_alpha 90
_cell_angle_beta 113.4840(10)
_cell_angle_gamma 90
_cell_formula_units_Z 12
_cell_length_a 23.0173(3)
_cell_length_b 10.11520(10)
_cell_length_c 26.4430(3)
_cell_measurement_reflns_used 21664
_cell_measurement_temperature 93(2)
_cell_measurement_theta_max 79.4250
_cell_measurement_theta_min 4.6940
_cell_volume 5646.64(12)
_computing_cell_refinement 'CrysAlisPro 1.171.41.105a (Rigaku OD, 2021)'
_computing_data_collection 'CrysAlisPro 1.171.41.105a (Rigaku OD, 2021)'
_computing_data_reduction 'CrysAlisPro 1.171.41.105a (Rigaku OD, 2021)'
_computing_molecular_graphics 'Olex2 (Dolomanov et al., 2009)'
_computing_publication_material 'Olex2 (Dolomanov et al., 2009)'
_computing_structure_refinement 'ShelXL (Sheldrick, 2015)'
_computing_structure_solution 'ShelXT (Sheldrick, 2015)'
_diffrn_ambient_temperature 93(2)
_diffrn_detector 'Hybrid Pixel Array Detector'
_diffrn_detector_area_resol_mean 5.8140
_diffrn_measured_fraction_theta_full 1.000
_diffrn_measured_fraction_theta_max 0.980
_diffrn_measurement_details
;
List of Runs (angles in degrees, time in seconds):

  # Type    Start    End  Width  t~exp~   \w     \q     \k     \f   Frames
#--------------------------------------------------------------------------
  1  \w     -7.00  20.00   0.50    1.68    --    0.00  77.00  30.00   54
  2  \w    -29.00  89.00   0.50    1.68    --    0.00  77.00-180.00  236
  3  \w    -16.00  10.00   0.50    1.68    --    0.00  77.00 -30.00   52
  4  \w    -39.00 -13.00   0.50    1.68    --    0.00 -37.00 -30.00   52
  5  \w     22.00  81.00   0.50    1.68    --    0.00  77.00  30.00  118
  6  \w     18.00  83.00   0.50    6.68    --  107.20 -30.00 -60.00  130
  7  \w     48.00 127.00   0.50    6.68    --  107.20 -30.00-180.00  158
  8  \w     33.00 135.00   0.50    6.68    --  107.20 -15.00 150.00  204
  9  \w     42.00 110.00   0.50    6.68    --  107.20 -61.00-150.00  136
 10  \w     84.00 114.00   0.50    6.68    --  107.20 -82.00 -90.00   60
 11  \w     21.00 140.00   0.50    6.68    --  107.20 -82.00 -30.00  238
 12  \w     18.00 127.00   0.50    6.68    --  107.20 -30.00  90.00  218
 13  \w     34.00 111.00   0.50    6.68    --  107.20 -61.00 -30.00  154
;
_diffrn_measurement_device 'four-circle diffractometer'
_diffrn_measurement_device_type 'XtaLAB AFC12 (RINC): Kappa dual home/near'
_diffrn_measurement_method '\w scans'
_diffrn_orient_matrix_type 'CrysAlisPro convention (1999,Acta A55,543-557)'
_diffrn_orient_matrix_UB_11 -0.0677205000
_diffrn_orient_matrix_UB_12 -0.0251781000
_diffrn_orient_matrix_UB_13 -0.0429530000
_diffrn_orient_matrix_UB_21 0.0236699000
_diffrn_orient_matrix_UB_22 0.0127544000
_diffrn_orient_matrix_UB_23 -0.0466755000
_diffrn_orient_matrix_UB_31 0.0134335000
_diffrn_orient_matrix_UB_32 -0.1496614000
_diffrn_orient_matrix_UB_33 0.0032342000
_diffrn_radiation_monochromator mirror
_diffrn_radiation_probe x-ray
_diffrn_radiation_type 'Cu K\a'
_diffrn_radiation_wavelength 1.54184
_diffrn_reflns_av_R_equivalents 0.0318
_diffrn_reflns_av_unetI/netI 0.0322
_diffrn_reflns_Laue_measured_fraction_full 1.000
_diffrn_reflns_Laue_measured_fraction_max 0.980
_diffrn_reflns_limit_h_max 29
_diffrn_reflns_limit_h_min -28
_diffrn_reflns_limit_k_max 6
_diffrn_reflns_limit_k_min -12
_diffrn_reflns_limit_l_max 33
_diffrn_reflns_limit_l_min -28
_diffrn_reflns_number 35513
_diffrn_reflns_point_group_measured_fraction_full 1.000
_diffrn_reflns_point_group_measured_fraction_max 0.980
_diffrn_reflns_theta_full 67.684
_diffrn_reflns_theta_max 79.756
_diffrn_reflns_theta_min 4.188
_diffrn_source 'micro-focus sealed X-ray tube'
_diffrn_source_type 'Rigaku (Cu) X-ray Source'
_exptl_absorpt_coefficient_mu 3.023
_exptl_absorpt_correction_T_max 1.00000
_exptl_absorpt_correction_T_min 0.77639
_exptl_absorpt_correction_type multi-scan
_exptl_absorpt_process_details
;
CrysAlisPro 1.171.41.105a (Rigaku Oxford Diffraction, 2021)
Empirical absorption correction using spherical harmonics,
implemented in SCALE3 ABSPACK scaling algorithm.
;
_exptl_crystal_colour yellow
_exptl_crystal_colour_primary yellow
_exptl_crystal_density_diffrn 1.423
_exptl_crystal_description block
_exptl_crystal_F_000 2472
_exptl_crystal_size_max 0.13
_exptl_crystal_size_mid 0.08
_exptl_crystal_size_min 0.05
_refine_diff_density_max 0.719
_refine_diff_density_min -0.714
_refine_diff_density_rms 0.071
_refine_ls_extinction_method none
_refine_ls_goodness_of_fit_ref 1.076
_refine_ls_hydrogen_treatment constr
_refine_ls_matrix_type full
_refine_ls_number_parameters 703
_refine_ls_number_reflns 12044
_refine_ls_number_restraints 0
_refine_ls_restrained_S_all 1.076
_refine_ls_R_factor_all 0.0383
_refine_ls_R_factor_gt 0.0361
_refine_ls_shift/su_max 0.002
_refine_ls_shift/su_mean 0.000
_refine_ls_structure_factor_coef Fsqd
_refine_ls_weighting_details 'w=1/[\s^2^(Fo^2^)+(0.0536P)^2^+4.2607P] where P=(Fo^2^+2Fc^2^)/3'
_refine_ls_weighting_scheme calc
_refine_ls_wR_factor_gt 0.0999
_refine_ls_wR_factor_ref 0.1014
_reflns_Friedel_coverage 0.000
_reflns_number_gt 11186
_reflns_number_total 12044
_reflns_threshold_expression 'I > 2\s(I)'
_cod_data_source_file d3sd00345k2.cif
_cod_data_source_block exp_844_bk-s1_autored
_cod_database_code 1571462
_shelx_shelxl_version_number 2018/3
_chemical_oxdiff_formula 'C23 H19 Br N2'
_shelx_space_group_comment
;
The symmetry employed for this shelxl refinement is uniquely defined
by the following loop, which should always be used as a source of
symmetry information in preference to the above space-group names.
They are only intended as comments.
;
_shelx_estimated_absorpt_t_max 0.864
_shelx_estimated_absorpt_t_min 0.695
_reflns_odcompleteness_completeness 99.92
_reflns_odcompleteness_iscentric 1
_reflns_odcompleteness_theta 71.98
_olex2_refinement_description
;
1. Fixed Uiso
 At 1.2 times of:
  All C(H) groups, All C(H,H) groups
2.a Secondary CH2 refined with riding coordinates:
 C17(H17A,H17B), C217(H21A,H21B), C317(H31A,H31B)
2.b Aromatic/amide H refined with riding coordinates:
 C3(H3), C2(H2), C206(H206), C203(H203), C12(H12), C16(H16), C10(H10),
 C202(H202), C302(H302), C8(H8), C7(H7), C219(H219), C6(H6), C9(H9), C223(H223),
  C303(H303), C208(H208), C216(H216), C23(H23), C306(H306), C13(H13),
 C222(H222), C221(H221), C15(H15), C220(H220), C207(H207), C212(H212),
 C210(H210), C307(H307), C215(H215), C323(H323), C316(H316), C214(H214),
 C313(H313), C209(H209), C312(H312), C14(H14), C22(H22), C308(H308), C213(H213),
  C19(H19), C314(H314), C315(H315), C310(H310), C309(H309), C319(H319),
 C322(H322), C20(H20), C21(H21), C320(H320), C321(H321)
;
_olex2_submission_special_instructions 'No special instructions were received'
_oxdiff_exptl_absorpt_empirical_details
;
Empirical correction (ABSPACK) includes:
- Absorption correction using spherical harmonics
- Frame scaling
;
_oxdiff_exptl_absorpt_empirical_full_max 2.750
_oxdiff_exptl_absorpt_empirical_full_min 0.672

loop_
_space_group_symop_operation_xyz
'x, y, z'
'-x, y+1/2, -z+1/2'
'-x, -y, -z'
'x, -y-1/2, z-1/2'

loop_
_atom_site_label
_atom_site_type_symbol
_atom_site_fract_x
_atom_site_fract_y
_atom_site_fract_z
_atom_site_U_iso_or_equiv
_atom_site_adp_type
_atom_site_occupancy
_atom_site_site_symmetry_order
_atom_site_calc_flag
_atom_site_refinement_flags_posn
_atom_site_refinement_flags_adp
_atom_site_refinement_flags_occupancy
_atom_site_disorder_assembly
_atom_site_disorder_group
Br2 Br 0.36382(2) 0.56050(2) 0.77014(2) 0.02918(7) Uani 1 1 d . . . . .
Br3 Br 0.25859(2) 0.89425(2) 0.85621(2) 0.02939(7) Uani 1 1 d . . . . .
Br1 Br 0.18974(2) 0.23288(2) 0.70034(2) 0.02990(7) Uani 1 1 d . . . . .
N1 N 0.07276(8) 0.49489(16) 0.83061(7) 0.0187(3) Uani 1 1 d . . . . .
N201 N 0.50860(8) 0.14019(17) 0.91927(7) 0.0203(3) Uani 1 1 d . . . . .
N202 N 0.38394(7) 0.20674(17) 0.86536(7) 0.0195(3) Uani 1 1 d . . . . .
N2 N 0.15703(7) 0.56604(16) 0.78601(7) 0.0186(3) Uani 1 1 d . . . . .
N302 N 0.27748(8) 0.89412(17) 0.67313(7) 0.0210(3) Uani 1 1 d . . . . .
N301 N 0.22026(8) 0.83407(17) 0.56312(7) 0.0216(3) Uani 1 1 d . . . . .
C4 C 0.09543(9) 0.61826(19) 0.83633(8) 0.0182(4) Uani 1 1 d . . . . .
C3 C 0.13839(9) 0.65635(19) 0.81377(8) 0.0204(4) Uani 1 1 d . . . . .
H3 H 0.154116 0.744286 0.817958 0.024 Uiso 1 1 calc R . . . .
C11 C 0.07434(9) 0.71077(19) 0.86878(8) 0.0195(4) Uani 1 1 d . . . . .
C5 C 0.06920(9) 0.26939(19) 0.80075(8) 0.0185(4) Uani 1 1 d . . . . .
C2 C 0.13575(9) 0.44102(19) 0.78054(8) 0.0196(4) Uani 1 1 d . . . . .
H2 H 0.149515 0.377636 0.761190 0.024 Uiso 1 1 calc R . . . .
C1 C 0.09309(9) 0.40569(19) 0.80373(8) 0.0185(4) Uani 1 1 d . . . . .
C201 C 0.46335(9) 0.05143(19) 0.91328(8) 0.0194(4) Uani 1 1 d . . . . .
C218 C 0.28892(9) 0.3198(2) 0.86865(8) 0.0214(4) Uani 1 1 d . . . . .
C204 C 0.49220(9) 0.26161(19) 0.89856(8) 0.0195(4) Uani 1 1 d . . . . .
C206 C 0.54769(10) -0.1085(2) 0.96691(9) 0.0242(4) Uani 1 1 d . . . . .
H206 H 0.577808 -0.039245 0.973972 0.029 Uiso 1 1 calc R . . . .
C203 C 0.42852(9) 0.2970(2) 0.87078(8) 0.0208(4) Uani 1 1 d . . . . .
H203 H 0.417171 0.383415 0.856069 0.025 Uiso 1 1 calc R . . . .
C304 C 0.21020(9) 0.9511(2) 0.58203(8) 0.0208(4) Uani 1 1 d . . . . .
C12 C 0.11514(10) 0.8079(2) 0.90158(9) 0.0243(4) Uani 1 1 d . . . . .
H12 H 0.156406 0.817616 0.902050 0.029 Uiso 1 1 calc R . . . .
C16 C 0.01314(10) 0.6991(2) 0.86755(9) 0.0237(4) Uani 1 1 d . . . . .
H16 H -0.014857 0.633558 0.845088 0.028 Uiso 1 1 calc R . . . .
C17 C 0.20226(9) 0.6057(2) 0.76048(9) 0.0228(4) Uani 1 1 d . . . . .
H17A H 0.225560 0.526871 0.756437 0.027 Uiso 1 1 calc R . . . .
H17B H 0.233504 0.669550 0.784825 0.027 Uiso 1 1 calc R . . . .
C10 C 0.09766(10) 0.1640(2) 0.78544(9) 0.0246(4) Uani 1 1 d . . . . .
H10 H 0.132011 0.179414 0.774912 0.029 Uiso 1 1 calc R . . . .
C205 C 0.48337(10) -0.0835(2) 0.93541(8) 0.0214(4) Uani 1 1 d . . . . .
C202 C 0.39907(9) 0.0845(2) 0.88601(8) 0.0206(4) Uani 1 1 d . . . . .
H202 H 0.366966 0.021573 0.882275 0.025 Uiso 1 1 calc R . . . .
C217 C 0.31572(9) 0.2430(2) 0.83371(8) 0.0227(4) Uani 1 1 d . . . . .
H21A H 0.290579 0.161424 0.820075 0.027 Uiso 1 1 calc R . . . .
H21B H 0.311939 0.296986 0.801312 0.027 Uiso 1 1 calc R . . . .
C301 C 0.25941(10) 0.7473(2) 0.59920(9) 0.0218(4) Uani 1 1 d . . . . .
C302 C 0.28913(10) 0.7770(2) 0.65536(9) 0.0224(4) Uani 1 1 d . . . . .
H302 H 0.317052 0.715328 0.680459 0.027 Uiso 1 1 calc R . . . .
C8 C 0.02563(10) 0.0124(2) 0.80091(9) 0.0256(4) Uani 1 1 d . . . . .
H8 H 0.011062 -0.075387 0.801229 0.031 Uiso 1 1 calc R . . . .
C7 C -0.00304(10) 0.1173(2) 0.81576(9) 0.0255(4) Uani 1 1 d . . . . .
H7 H -0.037394 0.101319 0.826227 0.031 Uiso 1 1 calc R . . . .
C219 C 0.24924(10) 0.2569(2) 0.88910(9) 0.0255(4) Uani 1 1 d . . . . .
H219 H 0.241304 0.164764 0.883267 0.031 Uiso 1 1 calc R . . . .
C311 C 0.16610(10) 1.0461(2) 0.54284(8) 0.0219(4) Uani 1 1 d . . . . .
C6 C 0.01813(9) 0.2449(2) 0.81541(9) 0.0227(4) Uani 1 1 d . . . . .
H6 H -0.002104 0.316382 0.825170 0.027 Uiso 1 1 calc R . . . .
C211 C 0.54312(9) 0.3563(2) 0.90400(8) 0.0215(4) Uani 1 1 d . . . . .
C18 C 0.16665(9) 0.6675(2) 0.70476(9) 0.0244(4) Uani 1 1 d . . . . .
C9 C 0.07564(11) 0.0363(2) 0.78561(10) 0.0280(4) Uani 1 1 d . . . . .
H9 H 0.095076 -0.035476 0.775123 0.034 Uiso 1 1 calc R . . . .
C223 C 0.30060(10) 0.4549(2) 0.87749(9) 0.0240(4) Uani 1 1 d . . . . .
H223 H 0.327554 0.498184 0.863315 0.029 Uiso 1 1 calc R . . . .
C303 C 0.23890(9) 0.9826(2) 0.63794(8) 0.0226(4) Uani 1 1 d . . . . .
H303 H 0.231224 1.065640 0.650905 0.027 Uiso 1 1 calc R . . . .
C208 C 0.52417(11) -0.3358(2) 0.97738(10) 0.0300(5) Uani 1 1 d . . . . .
H208 H 0.537951 -0.421796 0.991497 0.036 Uiso 1 1 calc R . . . .
C216 C 0.60370(10) 0.3341(2) 0.94455(9) 0.0246(4) Uani 1 1 d . . . . .
H216 H 0.611605 0.259256 0.968058 0.030 Uiso 1 1 calc R . . . .
C305 C 0.27154(10) 0.6193(2) 0.57850(9) 0.0238(4) Uani 1 1 d . . . . .
C23 C 0.15078(10) 0.8016(2) 0.70059(10) 0.0292(5) Uani 1 1 d . . . . .
H23 H 0.164363 0.855147 0.732755 0.035 Uiso 1 1 calc R . . . .
C306 C 0.26142(10) 0.6070(2) 0.52293(9) 0.0263(4) Uani 1 1 d . . . . .
H306 H 0.246042 0.680310 0.498772 0.032 Uiso 1 1 calc R . . . .
C13 C 0.09510(11) 0.8904(2) 0.93353(10) 0.0303(5) Uani 1 1 d . . . . .
H13 H 0.122987 0.955771 0.956208 0.036 Uiso 1 1 calc R . . . .
C222 C 0.27299(10) 0.5262(2) 0.90691(9) 0.0283(4) Uani 1 1 d . . . . .
H222 H 0.281401 0.617974 0.913335 0.034 Uiso 1 1 calc R . . . .
C221 C 0.23274(10) 0.4624(2) 0.92707(9) 0.0294(5) Uani 1 1 d . . . . .
H221 H 0.213413 0.511081 0.946925 0.035 Uiso 1 1 calc R . . . .
C15 C -0.00673(11) 0.7831(2) 0.89907(10) 0.0301(5) Uani 1 1 d . . . . .
H15 H -0.048449 0.775937 0.897783 0.036 Uiso 1 1 calc R . . . .
C318 C 0.36908(10) 0.9989(2) 0.74708(9) 0.0263(4) Uani 1 1 d . . . . .
C220 C 0.22103(10) 0.3289(2) 0.91820(9) 0.0299(5) Uani 1 1 d . . . . .
H220 H 0.193640 0.285862 0.931974 0.036 Uiso 1 1 calc R . . . .
C207 C 0.56742(10) -0.2340(2) 0.98777(9) 0.0272(4) Uani 1 1 d . . . . .
H207 H 0.610998 -0.250130 1.009379 0.033 Uiso 1 1 calc R . . . .
C212 C 0.53194(10) 0.4661(2) 0.86933(9) 0.0273(4) Uani 1 1 d . . . . .
H212 H 0.490937 0.481272 0.841488 0.033 Uiso 1 1 calc R . . . .
C210 C 0.43995(11) -0.1864(2) 0.92528(10) 0.0310(5) Uani 1 1 d . . . . .
H210 H 0.396221 -0.170938 0.904040 0.037 Uiso 1 1 calc R . . . .
C307 C 0.27378(11) 0.4882(2) 0.50302(10) 0.0306(5) Uani 1 1 d . . . . .
H307 H 0.266946 0.480117 0.465271 0.037 Uiso 1 1 calc R . . . .
C215 C 0.65228(10) 0.4220(2) 0.95031(10) 0.0281(4) Uani 1 1 d . . . . .
H215 H 0.693505 0.407185 0.977848 0.034 Uiso 1 1 calc R . . . .
C323 C 0.36900(11) 1.1349(2) 0.73785(9) 0.0300(5) Uani 1 1 d . . . . .
H323 H 0.329929 1.181153 0.722260 0.036 Uiso 1 1 calc R . . . .
C317 C 0.30743(10) 0.9265(2) 0.73346(8) 0.0247(4) Uani 1 1 d . . . . .
H31A H 0.315293 0.843824 0.755241 0.030 Uiso 1 1 calc R . . . .
H31B H 0.278224 0.982090 0.743454 0.030 Uiso 1 1 calc R . . . .
C316 C 0.11950(10) 1.0011(2) 0.49317(9) 0.0267(4) Uani 1 1 d . . . . .
H316 H 0.116730 0.909616 0.484356 0.032 Uiso 1 1 calc R . . . .
C214 C 0.64088(11) 0.5314(2) 0.91599(10) 0.0293(5) Uani 1 1 d . . . . .
H214 H 0.674255 0.591442 0.920215 0.035 Uiso 1 1 calc R . . . .
C313 C 0.12782(12) 1.2689(2) 0.51800(10) 0.0333(5) Uani 1 1 d . . . . .
H313 H 0.130740 1.360607 0.526392 0.040 Uiso 1 1 calc R . . . .
C209 C 0.46061(12) -0.3117(2) 0.94624(11) 0.0360(5) Uani 1 1 d . . . . .
H209 H 0.430820 -0.381578 0.939143 0.043 Uiso 1 1 calc R . . . .
C312 C 0.16991(11) 1.1810(2) 0.55506(9) 0.0277(4) Uani 1 1 d . . . . .
H312 H 0.201262 1.212613 0.588685 0.033 Uiso 1 1 calc R . . . .
C14 C 0.03465(12) 0.8777(2) 0.93251(10) 0.0316(5) Uani 1 1 d . . . . .
H14 H 0.021468 0.933863 0.954742 0.038 Uiso 1 1 calc R . . . .
C22 C 0.11511(11) 0.8566(3) 0.64933(12) 0.0378(6) Uani 1 1 d . . . . .
H22 H 0.103704 0.947416 0.646531 0.045 Uiso 1 1 calc R . . . .
C308 C 0.29613(12) 0.3812(2) 0.53827(10) 0.0325(5) Uani 1 1 d . . . . .
H308 H 0.304655 0.299877 0.524620 0.039 Uiso 1 1 calc R . . . .
C213 C 0.58126(11) 0.5532(2) 0.87582(10) 0.0309(5) Uani 1 1 d . . . . .
H213 H 0.573744 0.628135 0.852402 0.037 Uiso 1 1 calc R . . . .
C19 C 0.14863(11) 0.5904(2) 0.65711(10) 0.0297(5) Uani 1 1 d . . . . .
H19 H 0.160365 0.499825 0.659479 0.036 Uiso 1 1 calc R . . . .
C314 C 0.08187(12) 1.2242(2) 0.46918(10) 0.0336(5) Uani 1 1 d . . . . .
H314 H 0.053375 1.285080 0.444103 0.040 Uiso 1 1 calc R . . . .
C315 C 0.07720(12) 1.0900(2) 0.45663(10) 0.0318(5) Uani 1 1 d . . . . .
H315 H 0.045227 1.059029 0.423196 0.038 Uiso 1 1 calc R . . . .
C310 C 0.29411(12) 0.5111(2) 0.61367(10) 0.0312(5) Uani 1 1 d . . . . .
H310 H 0.301275 0.518613 0.651511 0.037 Uiso 1 1 calc R . . . .
C309 C 0.30606(13) 0.3925(2) 0.59318(11) 0.0362(5) Uani 1 1 d . . . . .
H309 H 0.321158 0.318701 0.617053 0.043 Uiso 1 1 calc R . . . .
C319 C 0.42632(12) 0.9310(3) 0.77006(10) 0.0360(5) Uani 1 1 d . . . . .
H319 H 0.426690 0.838689 0.776751 0.043 Uiso 1 1 calc R . . . .
C322 C 0.42555(13) 1.2028(3) 0.75127(11) 0.0398(6) Uani 1 1 d . . . . .
H322 H 0.425344 1.295393 0.745252 0.048 Uiso 1 1 calc R . . . .
C20 C 0.11333(12) 0.6474(3) 0.60614(11) 0.0393(6) Uani 1 1 d . . . . .
H20 H 0.100895 0.595335 0.573625 0.047 Uiso 1 1 calc R . . . .
C21 C 0.09622(12) 0.7790(3) 0.60241(12) 0.0422(6) Uani 1 1 d . . . . .
H21 H 0.071372 0.816389 0.567477 0.051 Uiso 1 1 calc R . . . .
C320 C 0.48313(12) 0.9993(3) 0.78321(12) 0.0472(7) Uani 1 1 d . . . . .
H320 H 0.522296 0.953364 0.798761 0.057 Uiso 1 1 calc R . . . .
C321 C 0.48257(13) 1.1342(3) 0.77362(12) 0.0468(7) Uani 1 1 d . . . . .
H321 H 0.521395 1.180054 0.782377 0.056 Uiso 1 1 calc R . . . .

loop_
_atom_site_aniso_label
_atom_site_aniso_U_11
_atom_site_aniso_U_22
_atom_site_aniso_U_33
_atom_site_aniso_U_23
_atom_site_aniso_U_13
_atom_site_aniso_U_12
Br2 0.02571(12) 0.03337(13) 0.02865(12) 0.01126(9) 0.01101(9) 0.00675(8)
Br3 0.02336(12) 0.02548(12) 0.04028(14) -0.00727(9) 0.01371(10) -0.00850(8)
Br1 0.02892(13) 0.03416(13) 0.02687(12) -0.00462(8) 0.01140(9) 0.01050(9)
N1 0.0164(7) 0.0180(8) 0.0205(8) 0.0001(6) 0.0062(6) 0.0008(6)
N201 0.0177(8) 0.0220(8) 0.0207(8) 0.0003(6) 0.0073(6) -0.0005(6)
N202 0.0143(7) 0.0241(8) 0.0176(8) 0.0009(6) 0.0038(6) 0.0010(6)
N2 0.0145(7) 0.0218(8) 0.0200(8) 0.0001(6) 0.0074(6) 0.0006(6)
N302 0.0206(8) 0.0251(8) 0.0196(8) -0.0006(6) 0.0104(7) -0.0009(6)
N301 0.0200(8) 0.0221(8) 0.0240(8) -0.0005(6) 0.0102(7) 0.0008(6)
C4 0.0144(8) 0.0187(9) 0.0201(9) -0.0001(7) 0.0056(7) 0.0006(7)
C3 0.0180(9) 0.0190(9) 0.0236(9) -0.0004(7) 0.0078(7) -0.0003(7)
C11 0.0195(9) 0.0178(9) 0.0209(9) 0.0021(7) 0.0076(7) 0.0025(7)
C5 0.0145(8) 0.0189(9) 0.0195(9) -0.0005(7) 0.0041(7) -0.0002(7)
C2 0.0169(9) 0.0184(9) 0.0230(9) -0.0016(7) 0.0074(7) 0.0007(7)
C1 0.0166(9) 0.0189(9) 0.0188(9) 0.0000(7) 0.0059(7) 0.0018(7)
C201 0.0165(9) 0.0205(9) 0.0207(9) -0.0005(7) 0.0069(7) 0.0004(7)
C218 0.0133(8) 0.0272(10) 0.0188(9) 0.0035(7) 0.0015(7) 0.0023(7)
C204 0.0165(9) 0.0230(9) 0.0189(9) 0.0004(7) 0.0070(7) 0.0000(7)
C206 0.0202(10) 0.0241(10) 0.0279(10) 0.0006(8) 0.0091(8) 0.0015(8)
C203 0.0183(9) 0.0220(9) 0.0216(9) 0.0041(7) 0.0075(7) 0.0008(7)
C304 0.0179(9) 0.0230(10) 0.0237(9) 0.0004(7) 0.0107(8) 0.0009(7)
C12 0.0223(10) 0.0232(10) 0.0253(10) -0.0020(8) 0.0074(8) 0.0007(8)
C16 0.0226(10) 0.0222(10) 0.0286(10) -0.0009(8) 0.0126(8) 0.0002(8)
C17 0.0162(9) 0.0257(10) 0.0296(10) -0.0013(8) 0.0123(8) -0.0021(7)
C10 0.0235(10) 0.0225(10) 0.0293(10) -0.0011(8) 0.0123(8) 0.0014(8)
C205 0.0209(9) 0.0212(9) 0.0217(9) 0.0009(7) 0.0079(8) 0.0019(7)
C202 0.0179(9) 0.0206(9) 0.0215(9) -0.0008(7) 0.0060(7) -0.0017(7)
C217 0.0127(9) 0.0292(10) 0.0225(10) 0.0022(8) 0.0031(7) 0.0027(7)
C301 0.0216(9) 0.0224(10) 0.0236(10) -0.0005(7) 0.0114(8) -0.0009(7)
C302 0.0231(10) 0.0208(9) 0.0240(10) 0.0008(7) 0.0101(8) 0.0011(7)
C8 0.0223(10) 0.0202(10) 0.0269(10) 0.0014(8) 0.0019(8) -0.0035(8)
C7 0.0203(10) 0.0273(11) 0.0271(10) -0.0001(8) 0.0076(8) -0.0046(8)
C219 0.0191(9) 0.0282(11) 0.0262(10) 0.0065(8) 0.0059(8) -0.0004(8)
C311 0.0207(9) 0.0246(10) 0.0227(9) 0.0021(7) 0.0109(8) 0.0031(7)
C6 0.0181(9) 0.0228(10) 0.0268(10) -0.0032(8) 0.0086(8) -0.0011(7)
C211 0.0191(9) 0.0227(9) 0.0241(9) 0.0001(8) 0.0101(8) -0.0012(7)
C18 0.0176(9) 0.0290(11) 0.0313(11) 0.0027(8) 0.0148(8) -0.0029(8)
C9 0.0290(11) 0.0190(10) 0.0357(12) -0.0006(8) 0.0125(9) 0.0024(8)
C223 0.0195(9) 0.0276(10) 0.0239(10) 0.0039(8) 0.0074(8) -0.0007(8)
C303 0.0225(9) 0.0219(10) 0.0265(10) 0.0005(7) 0.0129(8) 0.0031(7)
C208 0.0358(12) 0.0213(10) 0.0331(11) 0.0041(8) 0.0141(10) 0.0053(9)
C216 0.0195(9) 0.0271(10) 0.0270(10) 0.0005(8) 0.0090(8) -0.0015(8)
C305 0.0216(10) 0.0228(10) 0.0262(10) -0.0032(8) 0.0087(8) 0.0008(7)
C23 0.0227(10) 0.0293(11) 0.0424(13) 0.0038(9) 0.0203(10) -0.0009(8)
C306 0.0263(10) 0.0264(10) 0.0251(10) -0.0019(8) 0.0091(8) 0.0006(8)
C13 0.0298(11) 0.0275(11) 0.0292(11) -0.0083(9) 0.0073(9) 0.0007(9)
C222 0.0263(10) 0.0281(11) 0.0283(11) -0.0014(8) 0.0085(9) 0.0012(8)
C221 0.0226(10) 0.0421(13) 0.0233(10) -0.0003(9) 0.0091(8) 0.0043(9)
C15 0.0282(11) 0.0317(11) 0.0355(12) -0.0023(9) 0.0181(10) 0.0031(9)
C318 0.0271(10) 0.0327(11) 0.0209(10) -0.0072(8) 0.0114(8) 0.0003(9)
C220 0.0214(10) 0.0414(13) 0.0273(11) 0.0077(9) 0.0103(8) 0.0008(9)
C207 0.0236(10) 0.0292(11) 0.0297(11) 0.0046(8) 0.0117(9) 0.0076(8)
C212 0.0236(10) 0.0307(11) 0.0289(11) 0.0059(9) 0.0117(9) 0.0006(8)
C210 0.0231(10) 0.0253(11) 0.0384(12) 0.0034(9) 0.0058(9) -0.0016(8)
C307 0.0339(12) 0.0304(11) 0.0277(11) -0.0069(9) 0.0127(9) -0.0002(9)
C215 0.0215(10) 0.0322(11) 0.0310(11) -0.0047(9) 0.0107(9) -0.0044(8)
C323 0.0333(12) 0.0339(12) 0.0269(11) -0.0046(9) 0.0165(9) -0.0008(9)
C317 0.0286(11) 0.0286(10) 0.0185(9) -0.0011(8) 0.0111(8) 0.0009(8)
C316 0.0264(10) 0.0267(11) 0.0262(10) -0.0011(8) 0.0098(9) 0.0042(8)
C214 0.0272(11) 0.0279(11) 0.0390(12) -0.0045(9) 0.0199(10) -0.0065(9)
C313 0.0437(14) 0.0249(11) 0.0322(12) 0.0028(9) 0.0160(11) 0.0061(10)
C209 0.0329(12) 0.0238(11) 0.0450(14) 0.0035(10) 0.0091(11) -0.0028(9)
C312 0.0323(11) 0.0265(11) 0.0250(10) 0.0013(8) 0.0121(9) 0.0021(9)
C14 0.0341(12) 0.0331(12) 0.0307(11) -0.0081(9) 0.0163(10) 0.0056(9)
C22 0.0278(12) 0.0393(13) 0.0533(15) 0.0203(12) 0.0235(11) 0.0069(10)
C308 0.0334(12) 0.0261(11) 0.0383(12) -0.0074(9) 0.0146(10) 0.0024(9)
C213 0.0333(12) 0.0278(11) 0.0378(12) 0.0055(9) 0.0206(10) -0.0013(9)
C19 0.0264(11) 0.0353(12) 0.0315(11) 0.0011(9) 0.0159(9) -0.0033(9)
C314 0.0359(12) 0.0335(12) 0.0304(12) 0.0063(9) 0.0120(10) 0.0123(10)
C315 0.0304(11) 0.0351(12) 0.0264(11) 0.0009(9) 0.0075(9) 0.0062(9)
C310 0.0394(12) 0.0264(11) 0.0257(11) -0.0008(8) 0.0108(9) 0.0038(9)
C309 0.0423(14) 0.0242(11) 0.0371(13) 0.0000(9) 0.0104(11) 0.0063(10)
C319 0.0314(12) 0.0423(14) 0.0306(12) -0.0083(10) 0.0086(10) 0.0048(10)
C322 0.0444(14) 0.0439(14) 0.0382(13) -0.0136(11) 0.0241(12) -0.0124(11)
C20 0.0351(13) 0.0559(16) 0.0298(12) 0.0017(11) 0.0158(10) -0.0076(11)
C21 0.0279(12) 0.0617(17) 0.0398(14) 0.0206(12) 0.0164(11) 0.0006(11)
C320 0.0257(12) 0.069(2) 0.0421(15) -0.0173(13) 0.0088(11) 0.0054(12)
C321 0.0337(13) 0.0647(19) 0.0447(15) -0.0224(13) 0.0186(12) -0.0146(13)

loop_
_atom_type_symbol
_atom_type_description
_atom_type_scat_dispersion_real
_atom_type_scat_dispersion_imag
_atom_type_scat_source
C C 0.0181 0.0091 'International Tables Vol C Tables 4.2.6.8 and 6.1.1.4'
H H 0.0000 0.0000 'International Tables Vol C Tables 4.2.6.8 and 6.1.1.4'
Br Br -0.6763 1.2805 'International Tables Vol C Tables 4.2.6.8 and 6.1.1.4'
N N 0.0311 0.0180 'International Tables Vol C Tables 4.2.6.8 and 6.1.1.4'

loop_
_geom_angle_atom_site_label_1
_geom_angle_atom_site_label_2
_geom_angle_atom_site_label_3
_geom_angle
_geom_angle_site_symmetry_1
_geom_angle_site_symmetry_3
_geom_angle_publ_flag
C4 N1 C1 118.96(17) . . ?
C201 N201 C204 119.31(17) . . ?
C203 N202 C202 121.49(17) . . ?
C203 N202 C217 118.69(17) . . ?
C202 N202 C217 119.79(17) . . ?
C3 N2 C17 119.51(16) . . ?
C2 N2 C3 121.09(17) . . ?
C2 N2 C17 119.40(16) . . ?
C302 N302 C317 119.61(17) . . ?
C303 N302 C302 121.10(18) . . ?
C303 N302 C317 119.29(17) . . ?
C304 N301 C301 118.59(18) . . ?
N1 C4 C3 121.30(18) . . ?
N1 C4 C11 116.95(17) . . ?
C3 C4 C11 121.74(17) . . ?
N2 C3 C4 118.67(18) . . ?
C12 C11 C4 120.75(18) . . ?
C12 C11 C16 119.66(19) . . ?
C16 C11 C4 119.57(18) . . ?
C10 C5 C1 121.51(18) . . ?
C10 C5 C6 119.28(18) . . ?
C6 C5 C1 119.18(17) . . ?
N2 C2 C1 118.96(17) . . ?
N1 C1 C5 117.08(17) . . ?
N1 C1 C2 121.00(18) . . ?
C2 C1 C5 121.91(17) . . ?
N201 C201 C205 117.81(17) . . ?
N201 C201 C202 120.88(18) . . ?
C202 C201 C205 121.31(18) . . ?
C219 C218 C217 119.62(19) . . ?
C219 C218 C223 119.8(2) . . ?
C223 C218 C217 120.45(19) . . ?
N201 C204 C203 121.06(18) . . ?
N201 C204 C211 118.23(17) . . ?
C203 C204 C211 120.68(18) . . ?
C207 C206 C205 120.1(2) . . ?
N202 C203 C204 118.67(18) . . ?
N301 C304 C311 118.98(18) . . ?
N301 C304 C303 121.18(19) . . ?
C303 C304 C311 119.80(18) . . ?
C13 C12 C11 119.7(2) . . ?
C15 C16 C11 120.2(2) . . ?
N2 C17 C18 110.21(16) . . ?
C9 C10 C5 119.8(2) . . ?
C206 C205 C201 119.21(18) . . ?
C210 C205 C201 121.68(18) . . ?
C210 C205 C206 119.10(19) . . ?
N202 C202 C201 118.58(18) . . ?
N202 C217 C218 112.06(16) . . ?
N301 C301 C302 121.28(18) . . ?
N301 C301 C305 118.83(18) . . ?
C302 C301 C305 119.88(19) . . ?
N302 C302 C301 118.74(19) . . ?
C9 C8 C7 119.6(2) . . ?
C6 C7 C8 120.3(2) . . ?
C218 C219 C220 119.9(2) . . ?
C316 C311 C304 120.07(19) . . ?
C312 C311 C304 120.66(19) . . ?
C312 C311 C316 119.27(19) . . ?
C7 C6 C5 120.35(19) . . ?
C216 C211 C204 118.78(18) . . ?
C212 C211 C204 121.37(19) . . ?
C212 C211 C216 119.84(19) . . ?
C23 C18 C17 120.2(2) . . ?
C23 C18 C19 119.8(2) . . ?
C19 C18 C17 120.0(2) . . ?
C8 C9 C10 120.7(2) . . ?
C222 C223 C218 120.2(2) . . ?
N302 C303 C304 119.10(19) . . ?
C207 C208 C209 119.6(2) . . ?
C215 C216 C211 119.7(2) . . ?
C306 C305 C301 119.40(19) . . ?
C310 C305 C301 121.06(19) . . ?
C310 C305 C306 119.5(2) . . ?
C22 C23 C18 120.0(2) . . ?
C307 C306 C305 120.2(2) . . ?
C14 C13 C12 120.4(2) . . ?
C223 C222 C221 119.7(2) . . ?
C220 C221 C222 120.1(2) . . ?
C16 C15 C14 119.8(2) . . ?
C323 C318 C317 120.1(2) . . ?
C319 C318 C323 119.8(2) . . ?
C319 C318 C317 120.1(2) . . ?
C221 C220 C219 120.2(2) . . ?
C208 C207 C206 120.5(2) . . ?
C213 C212 C211 119.6(2) . . ?
C209 C210 C205 120.0(2) . . ?
C306 C307 C308 119.9(2) . . ?
C216 C215 C214 120.3(2) . . ?
C322 C323 C318 120.5(2) . . ?
N302 C317 C318 110.49(16) . . ?
C315 C316 C311 120.2(2) . . ?
C213 C214 C215 120.1(2) . . ?
C314 C313 C312 120.6(2) . . ?
C208 C209 C210 120.7(2) . . ?
C313 C312 C311 120.0(2) . . ?
C13 C14 C15 120.2(2) . . ?
C21 C22 C23 120.0(2) . . ?
C309 C308 C307 120.2(2) . . ?
C214 C213 C212 120.4(2) . . ?
C20 C19 C18 119.4(2) . . ?
C313 C314 C315 120.0(2) . . ?
C314 C315 C316 119.9(2) . . ?
C309 C310 C305 119.8(2) . . ?
C308 C309 C310 120.4(2) . . ?
C318 C319 C320 119.6(3) . . ?
C323 C322 C321 119.5(3) . . ?
C21 C20 C19 120.6(3) . . ?
C20 C21 C22 120.3(2) . . ?
C321 C320 C319 120.1(3) . . ?
C320 C321 C322 120.5(3) . . ?

loop_
_geom_bond_atom_site_label_1
_geom_bond_atom_site_label_2
_geom_bond_distance
_geom_bond_site_symmetry_2
_geom_bond_publ_flag
N1 C4 1.338(3) . ?
N1 C1 1.343(2) . ?
N201 C201 1.336(3) . ?
N201 C204 1.336(3) . ?
N202 C203 1.338(3) . ?
N202 C202 1.341(3) . ?
N202 C217 1.501(2) . ?
N2 C3 1.345(3) . ?
N2 C2 1.343(3) . ?
N2 C17 1.503(2) . ?
N302 C302 1.341(3) . ?
N302 C303 1.340(3) . ?
N302 C317 1.500(3) . ?
N301 C304 1.341(3) . ?
N301 C301 1.345(3) . ?
C4 C3 1.397(3) . ?
C4 C11 1.476(3) . ?
C11 C12 1.397(3) . ?
C11 C16 1.401(3) . ?
C5 C1 1.475(3) . ?
C5 C10 1.393(3) . ?
C5 C6 1.399(3) . ?
C2 C1 1.396(3) . ?
C201 C205 1.484(3) . ?
C201 C202 1.404(3) . ?
C218 C217 1.513(3) . ?
C218 C219 1.388(3) . ?
C218 C223 1.394(3) . ?
C204 C203 1.399(3) . ?
C204 C211 1.475(3) . ?
C206 C205 1.402(3) . ?
C206 C207 1.387(3) . ?
C304 C311 1.480(3) . ?
C304 C303 1.395(3) . ?
C12 C13 1.390(3) . ?
C16 C15 1.389(3) . ?
C17 C18 1.507(3) . ?
C10 C9 1.388(3) . ?
C205 C210 1.393(3) . ?
C301 C302 1.398(3) . ?
C301 C305 1.475(3) . ?
C8 C7 1.387(3) . ?
C8 C9 1.385(3) . ?
C7 C6 1.381(3) . ?
C219 C220 1.394(3) . ?
C311 C316 1.400(3) . ?
C311 C312 1.396(3) . ?
C211 C216 1.397(3) . ?
C211 C212 1.398(3) . ?
C18 C23 1.397(3) . ?
C18 C19 1.397(3) . ?
C223 C222 1.387(3) . ?
C208 C207 1.381(3) . ?
C208 C209 1.385(3) . ?
C216 C215 1.389(3) . ?
C305 C306 1.398(3) . ?
C305 C310 1.395(3) . ?
C23 C22 1.391(3) . ?
C306 C307 1.386(3) . ?
C13 C14 1.387(3) . ?
C222 C221 1.397(3) . ?
C221 C220 1.378(4) . ?
C15 C14 1.391(3) . ?
C318 C323 1.397(3) . ?
C318 C317 1.508(3) . ?
C318 C319 1.392(3) . ?
C212 C213 1.392(3) . ?
C210 C209 1.389(3) . ?
C307 C308 1.387(3) . ?
C215 C214 1.389(3) . ?
C323 C322 1.387(3) . ?
C316 C315 1.393(3) . ?
C214 C213 1.378(3) . ?
C313 C312 1.391(3) . ?
C313 C314 1.379(4) . ?
C22 C21 1.384(4) . ?
C308 C309 1.382(4) . ?
C19 C20 1.392(3) . ?
C314 C315 1.392(3) . ?
C310 C309 1.388(3) . ?
C319 C320 1.395(4) . ?
C322 C321 1.391(4) . ?
C20 C21 1.380(4) . ?
C320 C321 1.386(5) . ?
